data_1562089
loop_
_publ_author_name
'Lei, Xiao-Ping'
'Lian, Ting-Ting'
'Chen, Shu-Mei'
'Zhang, Jian'

_publ_section_title
;
 Tuning the formations of metal-1,3,5-benzenetricarboxylate frameworks via
 the assistance of amino acids
;
_journal_name_full 'Journal of Solid State Chemistry'
_journal_page_first 44
_journal_page_last 52
_journal_paper_doi 10.1016/j.jssc.2014.06.006
_journal_volume 223
_journal_year 2015
_chemical_formula_moiety 'C7 H9 Cd N O5'
_chemical_formula_sum 'C7 H9 Cd N O5'
_chemical_formula_weight 299.55
_space_group_IT_number 147
_space_group_name_Hall '-P 3'
_space_group_name_H-M_alt 'P -3'
_symmetry_cell_setting trigonal
_symmetry_space_group_name_H-M 'P -3'
_atom_sites_solution_hydrogens geom
_atom_sites_solution_primary direct
_atom_sites_solution_secondary difmap
_audit_creation_method SHELXL-97
_cell_angle_alpha 90.00
_cell_angle_beta 90.00
_cell_angle_gamma 120.00
_cell_formula_units_Z 6
_cell_length_a 14.3563(3)
_cell_length_b 14.3563(3)
_cell_length_c 8.2827(4)
_cell_measurement_reflns_used 1233
_cell_measurement_temperature 293(2)
_cell_measurement_theta_max 29.0252
_cell_measurement_theta_min 2.4540
_cell_volume 1478.39(8)
_computing_cell_refinement 'Bruker XSCANS'
_computing_data_collection 'Bruker XSCANS'
_computing_data_reduction 'Bruker SHELXTL'
_computing_molecular_graphics 'Bruker SHELXTL'
_computing_publication_material 'Bruker SHELXTL'
_computing_structure_refinement 'SHELXL-97 (Sheldrick, 1997)'
_computing_structure_solution 'SHELXS-97 (Sheldrick, 1990)'
_diffrn_ambient_temperature 293(2)
_diffrn_detector_area_resol_mean 16.2083
_diffrn_measured_fraction_theta_full 0.999
_diffrn_measured_fraction_theta_max 0.999
_diffrn_measurement_device_type 'Xcalibur, Eos'
_diffrn_measurement_method '\w scans'
_diffrn_radiation_monochromator graphite
_diffrn_radiation_source 'Enhance (Mo) X-ray Source'
_diffrn_radiation_type MoK\a
_diffrn_radiation_wavelength 0.71073
_diffrn_reflns_av_R_equivalents 0.0272
_diffrn_reflns_av_sigmaI/netI 0.0905
_diffrn_reflns_limit_h_max 19
_diffrn_reflns_limit_h_min -11
_diffrn_reflns_limit_k_max 19
_diffrn_reflns_limit_k_min -18
_diffrn_reflns_limit_l_max 11
_diffrn_reflns_limit_l_min -6
_diffrn_reflns_number 3522
_diffrn_reflns_theta_full 25
_diffrn_reflns_theta_max 29.0252
_diffrn_reflns_theta_min 2.4540
_diffrn_standards_decay_% none
_diffrn_standards_interval_count none
_diffrn_standards_interval_time none
_diffrn_standards_number none
_exptl_absorpt_coefficient_mu 2.211
_exptl_absorpt_correction_T_max 0.6661
_exptl_absorpt_correction_T_min 0.6661
_exptl_absorpt_correction_type multi-scan
_exptl_absorpt_process_details none
_exptl_crystal_colour blue
_exptl_crystal_density_diffrn 2.019
_exptl_crystal_density_method 'not measured'
_exptl_crystal_description cubic
_exptl_crystal_F_000 876
_exptl_crystal_size_max 0.20
_exptl_crystal_size_mid 0.20
_exptl_crystal_size_min 0.20
_refine_diff_density_max 0.763
_refine_diff_density_min -0.774
_refine_diff_density_rms 0.274
_refine_ls_extinction_method none
_refine_ls_goodness_of_fit_ref 1.088
_refine_ls_hydrogen_treatment mixed
_refine_ls_matrix_type full
_refine_ls_number_parameters 131
_refine_ls_number_reflns 1726
_refine_ls_number_restraints 1
_refine_ls_restrained_S_all 1.088
_refine_ls_R_factor_all 0.0448
_refine_ls_R_factor_gt 0.0299
_refine_ls_shift/su_max 0.000
_refine_ls_shift/su_mean 0.000
_refine_ls_structure_factor_coef Fsqd
_refine_ls_weighting_details 'calc w=1/[\s^2^(Fo^2^)+(0.0542P)^2^+0.0000P] where P=(Fo^2^+2Fc^2^)/3'
_refine_ls_weighting_scheme calc
_refine_ls_wR_factor_gt 0.0742
_refine_ls_wR_factor_ref 0.1052
_reflns_number_gt 1418
_reflns_number_total 2632
_reflns_threshold_expression >2sigma(I)
_cod_data_source_file JSSC-2015-223-44.cif
_cod_data_source_block 2
_cod_depositor_comments
;
The following automatic conversions were performed:

data item '_symmetry_cell_setting' value 'Trigonal' was changed to
'trigonal' in accordance with the built-in table derived from the CIF
Core dictionary named 'cif_core.dic' version 2.4.5 last updated on
2014-11-21.

data item '_exptl_crystal_density_meas' value 'none' was changed to
'?' -- the value is perceived as not measured.

Automatic conversion script
Id: cif_fix_values 8369 2020-08-20 11:38:08Z andrius 
;
_cod_original_cell_volume 1478.38(8)
_cod_original_sg_symbol_H-M P-3
_cod_database_code 1562089

loop_
_symmetry_equiv_pos_as_xyz
'x, y, z'
'-y, x-y, z'
'-x+y, -x, z'
'-x, -y, -z'
'y, -x+y, -z'
'x-y, x, -z'

loop_
_atom_site_label
_atom_site_type_symbol
_atom_site_fract_x
_atom_site_fract_y
_atom_site_fract_z
_atom_site_U_iso_or_equiv
_atom_site_adp_type
_atom_site_occupancy
_atom_site_symmetry_multiplicity
_atom_site_calc_flag
_atom_site_refinement_flags
_atom_site_disorder_assembly
_atom_site_disorder_group
O1 O 0.0918(3) 0.1946(4) 0.7875(5) 0.0383(11) Uani 1 1 d . . .
C3 C 0.2225(4) 0.6203(4) 0.5256(6) 0.0245(12) Uani 1 1 d . . .
H3A H 0.1480 0.5891 0.5261 0.029 Uiso 1 1 calc R . .
C4 C 0.1449(5) 0.1501(5) 0.7652(8) 0.0326(14) Uani 1 1 d D . .
O2 O 0.1781(3) 0.1345(3) 0.6333(5) 0.0324(10) Uani 1 1 d . . .
C1 C 0.1984(4) 0.4341(4) 0.5376(7) 0.0282(13) Uani 1 1 d . . .
O3 O 0.1018(3) 0.3982(3) 0.5676(6) 0.0403(11) Uani 1 1 d . . .
O4 O 0.2453(3) 0.3807(3) 0.5227(6) 0.0425(12) Uani 1 1 d . . .
N1 N 0.3603(5) 0.4029(5) -0.0628(7) 0.0575(17) Uani 1 1 d . . .
C2 C 0.2688(4) 0.5552(4) 0.5251(6) 0.0242(12) Uani 1 1 d . . .
O5 O 0.2603(4) 0.3383(4) 0.1631(6) 0.0531(13) Uani 1 1 d . . .
C5 C 0.3163(6) 0.3332(6) 0.0571(10) 0.055(2) Uani 1 1 d . . .
H5A H 0.3293 0.2760 0.0606 0.066 Uiso 1 1 calc R . .
C6 C 0.4203(7) 0.3870(8) -0.1922(10) 0.087(3) Uani 1 1 d . . .
H6A H 0.4282 0.3260 -0.1675 0.130 Uiso 1 1 calc R . .
H6B H 0.4901 0.4500 -0.2019 0.130 Uiso 1 1 calc R . .
H6C H 0.3820 0.3747 -0.2922 0.130 Uiso 1 1 calc R . .
C7 C 0.3406(9) 0.4923(7) -0.0720(12) 0.088(3) Uani 1 1 d . . .
H7A H 0.3015 0.4925 0.0219 0.132 Uiso 1 1 calc R . .
H7B H 0.2992 0.4852 -0.1670 0.132 Uiso 1 1 calc R . .
H7C H 0.4079 0.5586 -0.0770 0.132 Uiso 1 1 calc R . .
Cd1 Cd 0.22360(3) 0.23416(3) 0.39535(5) 0.02607(19) Uani 1 1 d . . .
H4A H 0.162(4) 0.127(4) 0.850(4) 0.014(14) Uiso 1 1 d D . .

loop_
_atom_site_aniso_label
_atom_site_aniso_U_11
_atom_site_aniso_U_22
_atom_site_aniso_U_33
_atom_site_aniso_U_23
_atom_site_aniso_U_13
_atom_site_aniso_U_12
O1 0.036(2) 0.045(3) 0.046(3) -0.005(2) -0.004(2) 0.029(2)
C3 0.016(3) 0.022(3) 0.036(3) 0.001(3) -0.001(2) 0.010(2)
C4 0.034(3) 0.030(3) 0.037(4) 0.002(3) -0.004(3) 0.018(3)
O2 0.040(3) 0.030(2) 0.037(2) 0.0023(19) 0.005(2) 0.024(2)
C1 0.024(3) 0.017(3) 0.041(4) -0.002(3) -0.008(3) 0.009(3)
O3 0.020(2) 0.017(2) 0.079(3) 0.005(2) 0.003(2) 0.0058(18)
O4 0.032(2) 0.016(2) 0.080(3) -0.008(2) -0.006(2) 0.012(2)
N1 0.060(4) 0.061(4) 0.042(3) 0.004(3) 0.000(3) 0.023(4)
C2 0.019(3) 0.017(3) 0.035(3) 0.002(2) 0.003(2) 0.008(2)
O5 0.062(3) 0.050(3) 0.052(3) 0.020(2) 0.015(3) 0.031(3)
C5 0.050(5) 0.046(5) 0.062(5) 0.011(4) -0.002(4) 0.019(4)
C6 0.067(6) 0.110(8) 0.054(5) -0.001(6) 0.008(5) 0.023(6)
C7 0.124(9) 0.061(6) 0.077(7) 0.024(5) -0.007(6) 0.044(6)
Cd1 0.0177(3) 0.0200(3) 0.0415(3) 0.00121(18) 0.00081(18) 0.01019(19)

loop_
_atom_type_symbol
_atom_type_description
_atom_type_scat_dispersion_real
_atom_type_scat_dispersion_imag
_atom_type_scat_source
C C 0.0033 0.0016 'International Tables Vol C Tables 4.2.6.8 and 6.1.1.4'
H H 0.0000 0.0000 'International Tables Vol C Tables 4.2.6.8 and 6.1.1.4'
N N 0.0061 0.0033 'International Tables Vol C Tables 4.2.6.8 and 6.1.1.4'
O O 0.0106 0.0060 'International Tables Vol C Tables 4.2.6.8 and 6.1.1.4'
Cd Cd -0.8075 1.2024 'International Tables Vol C Tables 4.2.6.8 and 6.1.1.4'

loop_
_geom_angle_atom_site_label_1
_geom_angle_atom_site_label_2
_geom_angle_atom_site_label_3
_geom_angle
_geom_angle_site_symmetry_1
_geom_angle_site_symmetry_3
C4 O1 Cd1 128.1(4) . 6_556
C2 C3 C2 120.5(5) 3_565 .
C2 C3 H3A 119.7 3_565 .
C2 C3 H3A 119.7 . .
O1 C4 O2 127.8(6) . .
O1 C4 H4A 116(3) . .
O2 C4 H4A 116(3) . .
C4 O2 Cd1 122.5(4) . 5_556
C4 O2 Cd1 129.9(4) . .
Cd1 O2 Cd1 106.78(16) 5_556 .
O3 C1 O4 126.7(5) . .
O3 C1 C2 117.1(5) . .
O4 C1 C2 116.2(5) . .
C1 O3 Cd1 121.8(4) . 6_556
C1 O4 Cd1 139.3(4) . .
C5 N1 C7 118.6(7) . .
C5 N1 C6 121.8(8) . .
C7 N1 C6 119.4(7) . .
C3 C2 C3 119.5(5) 2_665 .
C3 C2 C1 120.2(5) 2_665 .
C3 C2 C1 120.1(5) . .
C5 O5 Cd1 120.1(5) . .
O5 C5 N1 125.1(8) . .
O5 C5 H5A 117.4 . .
N1 C5 H5A 117.4 . .
N1 C6 H6A 109.5 . .
N1 C6 H6B 109.5 . .
H6A C6 H6B 109.5 . .
N1 C6 H6C 109.5 . .
H6A C6 H6C 109.5 . .
H6B C6 H6C 109.5 . .
N1 C7 H7A 109.5 . .
N1 C7 H7B 109.5 . .
H7A C7 H7B 109.5 . .
N1 C7 H7C 109.5 . .
H7A C7 H7C 109.5 . .
H7B C7 H7C 109.5 . .
O3 Cd1 O4 87.59(15) 5_556 .
O3 Cd1 O1 97.28(16) 5_556 5_556
O4 Cd1 O1 166.32(15) . 5_556
O3 Cd1 O2 176.49(15) 5_556 6_556
O4 Cd1 O2 88.93(15) . 6_556
O1 Cd1 O2 86.22(15) 5_556 6_556
O3 Cd1 O5 90.46(17) 5_556 .
O4 Cd1 O5 84.57(18) . .
O1 Cd1 O5 82.62(16) 5_556 .
O2 Cd1 O5 89.63(17) 6_556 .
O3 Cd1 O2 92.50(16) 5_556 .
O4 Cd1 O2 92.48(15) . .
O1 Cd1 O2 100.04(14) 5_556 .
O2 Cd1 O2 87.23(18) 6_556 .
O5 Cd1 O2 175.73(16) . .

loop_
_geom_bond_atom_site_label_1
_geom_bond_atom_site_label_2
_geom_bond_distance
_geom_bond_site_symmetry_2
O1 C4 1.230(7) .
O1 Cd1 2.288(4) 6_556
C3 C2 1.384(7) 3_565
C3 C2 1.392(7) .
C3 H3A 0.9300 .
C4 O2 1.257(7) .
C4 H4A 0.863(19) .
O2 Cd1 2.302(4) 5_556
O2 Cd1 2.329(4) .
C1 O3 1.240(6) .
C1 O4 1.253(7) .
C1 C2 1.516(7) .
O3 Cd1 2.222(4) 6_556
O4 Cd1 2.232(4) .
N1 C5 1.324(9) .
N1 C7 1.448(11) .
N1 C6 1.463(11) .
C2 C3 1.384(7) 2_665
O5 C5 1.217(8) .
O5 Cd1 2.329(4) .
C5 H5A 0.9300 .
C6 H6A 0.9600 .
C6 H6B 0.9600 .
C6 H6C 0.9600 .
C7 H7A 0.9600 .
C7 H7B 0.9600 .
C7 H7C 0.9600 .
Cd1 O3 2.222(4) 5_556
Cd1 O1 2.288(4) 5_556
Cd1 O2 2.302(4) 6_556
